data_4111820
loop_
_publ_author_name
'Hongping Zhu'
'Jianfang Chai'
'Vojtech Jancik'
'Herbert W. Roesky'
'William A. Merrill'
'Philip P. Power'

_publ_contact_author_address
;Institut f\"ur Anorganische Chemie der 
Georg-August-Universit\"at G\"ottingen, 
Tammannstrasse 4, D 37077 G\"ottingen, Germany
;
_publ_contact_author_email vjancik@centrum.cz
_publ_contact_author_fax +49-551-393373
_publ_contact_author_name 'Vojtech Jancik'
_publ_contact_author_phone +49-551-393010
_publ_section_title
;
 The Selective Preparation of an Aluminum Oxide and Its Isomeric
 C-H-Activated Hydroxide
;
_journal_name_full 'Journal of the American Chemical Society'
_journal_page_first 10170
_journal_page_last 10171
_journal_paper_doi 10.1021/ja052400y
_journal_volume 127
_journal_year 2005
_chemical_formula_sum 'C58 H82 Al2 N4 O2'
_chemical_formula_weight 921.24
_chemical_name_systematic
;

 ?

;
_space_group_IT_number 13
_symmetry_cell_setting monoclinic
_symmetry_space_group_name_Hall '-P 2yc'
_symmetry_space_group_name_H-M 'P 1 2/c 1'
_atom_sites_solution_hydrogens geom
_atom_sites_solution_primary direct
_atom_sites_solution_secondary difmap
_audit_creation_method SHELXL-97
_cell_angle_alpha 90.00
_cell_angle_beta 102.68(2)
_cell_angle_gamma 90.00
_cell_formula_units_Z 4
_cell_length_a 22.605(4)
_cell_length_b 12.583(2)
_cell_length_c 19.132(3)
_cell_measurement_reflns_used 7554
_cell_measurement_temperature 100(2)
_cell_measurement_theta_max 58.97
_cell_measurement_theta_min 3.51
_cell_volume 5309.2(16)
_computing_cell_refinement 'Bruker AXS SAINT (v 7.01A, Bruker 2003)'
_computing_data_collection 'Proteum (v 1.40, Bruker 2002)'
_computing_data_reduction 'Bruker AXS SAINT (v 7.01A, Bruker 2003)'
_computing_molecular_graphics 'Bruker AXS SHELXTL (v 6.12)'
_computing_publication_material 'SHELXL-97 (Sheldrick, 1997)'
_computing_structure_refinement 'SHELXL-97 (Sheldrick, 1997)'
_computing_structure_solution 'SHELXS-97 (Sheldrick, 1990)'
_diffrn_ambient_temperature 100(2)
_diffrn_detector_area_resol_mean 5.602
_diffrn_measured_fraction_theta_full 0.990
_diffrn_measured_fraction_theta_max 0.990
_diffrn_measurement_device_type 'Bruker three circle diffractometer'
_diffrn_measurement_method 'omega scan'
_diffrn_radiation_monochromator 'mirror system'
_diffrn_radiation_source 'rotating anode'
_diffrn_radiation_type CuK\a
_diffrn_radiation_wavelength 1.54178
_diffrn_reflns_av_R_equivalents 0.0360
_diffrn_reflns_av_sigmaI/netI 0.0347
_diffrn_reflns_limit_h_max 24
_diffrn_reflns_limit_h_min -23
_diffrn_reflns_limit_k_max 13
_diffrn_reflns_limit_k_min -13
_diffrn_reflns_limit_l_max 20
_diffrn_reflns_limit_l_min -21
_diffrn_reflns_number 28366
_diffrn_reflns_theta_full 58.97
_diffrn_reflns_theta_max 58.97
_diffrn_reflns_theta_min 3.51
_diffrn_standards_decay_% 0
_diffrn_standards_interval_count 0
_diffrn_standards_interval_time 0
_diffrn_standards_number 0
_exptl_absorpt_coefficient_mu 0.829
_exptl_absorpt_correction_T_max 0.9597
_exptl_absorpt_correction_T_min 0.9217
_exptl_absorpt_correction_type multi-scan
_exptl_crystal_colour colorless
_exptl_crystal_density_diffrn 1.153
_exptl_crystal_description block
_exptl_crystal_F_000 2000
_exptl_crystal_size_max 0.10
_exptl_crystal_size_mid 0.05
_exptl_crystal_size_min 0.05
_refine_diff_density_max 0.213
_refine_diff_density_min -0.240
_refine_diff_density_rms 0.034
_refine_ls_extinction_method none
_refine_ls_goodness_of_fit_ref 1.025
_refine_ls_hydrogen_treatment mixed
_refine_ls_matrix_type full
_refine_ls_number_parameters 654
_refine_ls_number_reflns 7554
_refine_ls_number_restraints 97
_refine_ls_restrained_S_all 1.025
_refine_ls_R_factor_all 0.0421
_refine_ls_R_factor_gt 0.0344
_refine_ls_shift/su_max 0.001
_refine_ls_shift/su_mean 0.000
_refine_ls_structure_factor_coef Fsqd
_refine_ls_weighting_details 'calc w=1/[\s^2^(Fo^2^)+(0.0374P)^2^+2.2227P] where P=(Fo^2^+2Fc^2^)/3'
_refine_ls_weighting_scheme calc
_refine_ls_wR_factor_gt 0.0850
_refine_ls_wR_factor_ref 0.0895
_reflns_number_gt 6443
_reflns_number_total 7554
_reflns_threshold_expression >2sigma(I)
_cod_data_source_file ja052400ysi20050613_093350.cif
_cod_data_source_block Compound4
_cod_original_cell_volume 5310(2)
_cod_original_sg_symbol_H-M P2/c
_cod_database_code 4111820

loop_
_symmetry_equiv_pos_as_xyz
'x, y, z'
'-x, y, -z+1/2'
'-x, -y, -z'
'x, -y, z-1/2'

loop_
_atom_site_label
_atom_site_type_symbol
_atom_site_fract_x
_atom_site_fract_y
_atom_site_fract_z
_atom_site_U_iso_or_equiv
_atom_site_adp_type
_atom_site_occupancy
_atom_site_symmetry_multiplicity
_atom_site_calc_flag
_atom_site_refinement_flags
_atom_site_disorder_assembly
_atom_site_disorder_group
Al1 Al 0.18749(2) 0.71080(4) 0.00936(2) 0.02311(13) Uani 1 1 d D A .
O1 O 0.27036(5) 0.68173(10) 0.05272(6) 0.0263(3) Uani 1 1 d D A .
H1 H 0.2845(10) 0.6230(16) 0.0563(12) 0.056(7) Uiso 1 1 d D . .
N1 N 0.15503(6) 0.67702(11) 0.09282(7) 0.0262(3) Uani 1 1 d . . .
C1 C 0.09013(8) 0.70388(16) 0.18064(10) 0.0380(5) Uani 1 1 d . . .
H1A H 0.1007 0.6309 0.1965 0.057 Uiso 1 1 calc R . .
H1B H 0.0467 0.7154 0.1770 0.057 Uiso 1 1 calc R . .
H1C H 0.1134 0.7539 0.2154 0.057 Uiso 1 1 calc R . .
N2 N 0.11019(6) 0.78236(11) -0.03982(7) 0.0246(3) Uani 1 1 d . . .
Al2 Al 0.31137(2) 0.79468(4) 0.02313(2) 0.02304(13) Uani 1 1 d D . .
O2 O 0.22872(5) 0.83755(10) 0.00819(6) 0.0264(3) Uani 1 1 d D A .
H2 H 0.2126(10) 0.8891(17) -0.0122(12) 0.054(7) Uiso 1 1 d D . .
C2 C 0.10488(7) 0.72156(13) 0.10824(9) 0.0284(4) Uani 1 1 d . . .
N3 N 0.34334(6) 0.91714(11) 0.08144(7) 0.0259(3) Uani 1 1 d . A .
C3 C 0.06466(8) 0.78493(14) 0.06111(9) 0.0284(4) Uani 1 1 d . . .
H3A H 0.0316(9) 0.8106(14) 0.0781(10) 0.034 Uiso 1 1 d . . .
N4 N 0.39032(6) 0.71627(10) 0.05562(7) 0.0253(3) Uani 1 1 d . A .
C4 C 0.06379(7) 0.80625(13) -0.01107(9) 0.0258(4) Uani 1 1 d . . .
C5 C 0.00626(7) 0.85450(15) -0.05440(10) 0.0342(4) Uani 1 1 d . . .
H5A H 0.0020 0.8359 -0.1050 0.051 Uiso 1 1 calc R . .
H5B H 0.0080 0.9320 -0.0491 0.051 Uiso 1 1 calc R . .
H5C H -0.0286 0.8270 -0.0373 0.051 Uiso 1 1 calc R . .
C6 C 0.10476(7) 0.79427(14) -0.11628(9) 0.0273(4) Uani 1 1 d D . .
C7 C 0.10305(7) 0.89388(14) -0.14953(9) 0.0299(4) Uani 1 1 d . . .
C8 C 0.09687(8) 0.89613(16) -0.22400(10) 0.0382(5) Uani 1 1 d . . .
H8A H 0.0949 0.9625 -0.2480 0.046 Uiso 1 1 calc R . .
C9 C 0.09366(9) 0.80324(17) -0.26280(10) 0.0432(5) Uani 1 1 d . . .
H9A H 0.0888 0.8062 -0.3134 0.052 Uiso 1 1 calc R . .
C10 C 0.09747(8) 0.70581(16) -0.22884(9) 0.0386(5) Uani 1 1 d D . .
H10A H 0.0955 0.6426 -0.2564 0.046 Uiso 1 1 calc R . .
C11 C 0.10418(7) 0.69876(14) -0.15527(9) 0.0311(4) Uani 1 1 d D . .
C12 C 0.11454(8) 0.59348(14) -0.11554(9) 0.0321(4) Uani 1 1 d D A .
H12A H 0.0842 0.5886 -0.0847 0.038 Uiso 1 1 calc R . .
C13 C 0.17818(7) 0.59814(14) -0.06498(9) 0.0288(4) Uani 1 1 d D . .
H13A H 0.2087 0.6099 -0.0942 0.035 Uiso 1 1 calc R A .
H13B H 0.1869 0.5284 -0.0409 0.035 Uiso 1 1 calc R . .
C14 C 0.10567(9) 0.49639(16) -0.16452(10) 0.0413(5) Uani 1 1 d D . .
H14A H 0.0646 0.4974 -0.1948 0.062 Uiso 1 1 calc R A .
H14B H 0.1112 0.4316 -0.1354 0.062 Uiso 1 1 calc R . .
H14C H 0.1354 0.4979 -0.1948 0.062 Uiso 1 1 calc R . .
C15 C 0.11164(8) 0.99847(14) -0.10928(9) 0.0329(4) Uani 1 1 d . . .
H15A H 0.1121 0.9840 -0.0578 0.039 Uiso 1 1 calc R . .
C16 C 0.17279(9) 1.04761(17) -0.11393(11) 0.0441(5) Uani 1 1 d . . .
H16A H 0.2053 0.9963 -0.0965 0.066 Uiso 1 1 calc R . .
H16B H 0.1798 1.1120 -0.0844 0.066 Uiso 1 1 calc R . .
H16C H 0.1723 1.0659 -0.1638 0.066 Uiso 1 1 calc R . .
C17 C 0.06132(9) 1.07931(16) -0.13757(11) 0.0437(5) Uani 1 1 d . . .
H17A H 0.0218 1.0477 -0.1368 0.066 Uiso 1 1 calc R . .
H17B H 0.0625 1.0990 -0.1868 0.066 Uiso 1 1 calc R . .
H17C H 0.0675 1.1428 -0.1072 0.066 Uiso 1 1 calc R . .
C18 C 0.18166(7) 0.58915(13) 0.13872(8) 0.0263(4) Uani 1 1 d . . .
C19 C 0.22788(7) 0.60622(14) 0.20017(9) 0.0292(4) Uani 1 1 d . . .
C20 C 0.24972(8) 0.51904(14) 0.24296(9) 0.0328(4) Uani 1 1 d . . .
H20A H 0.2801 0.5299 0.2853 0.039 Uiso 1 1 calc R . .
C21 C 0.22863(8) 0.41783(15) 0.22584(9) 0.0340(4) Uani 1 1 d . . .
H21A H 0.2446 0.3596 0.2557 0.041 Uiso 1 1 calc R . .
C22 C 0.18396(8) 0.40169(14) 0.16488(9) 0.0315(4) Uani 1 1 d . . .
H22A H 0.1699 0.3315 0.1526 0.038 Uiso 1 1 calc R . .
C23 C 0.15899(7) 0.48591(13) 0.12088(9) 0.0280(4) Uani 1 1 d . . .
C24 C 0.10490(7) 0.46429(14) 0.05934(9) 0.0307(4) Uani 1 1 d . . .
H24A H 0.1000 0.5270 0.0265 0.037 Uiso 1 1 calc R . .
C25 C 0.11282(8) 0.36582(15) 0.01550(10) 0.0394(5) Uani 1 1 d . . .
H25A H 0.1503 0.3723 -0.0020 0.059 Uiso 1 1 calc R . .
H25B H 0.0782 0.3596 -0.0253 0.059 Uiso 1 1 calc R . .
H25C H 0.1150 0.3024 0.0457 0.059 Uiso 1 1 calc R . .
C26 C 0.04626(8) 0.45265(17) 0.08690(10) 0.0407(5) Uani 1 1 d . . .
H26A H 0.0384 0.5188 0.1104 0.061 Uiso 1 1 calc R . .
H26B H 0.0507 0.3940 0.1213 0.061 Uiso 1 1 calc R . .
H26C H 0.0123 0.4378 0.0465 0.061 Uiso 1 1 calc R . .
C27 C 0.25321(8) 0.71524(15) 0.22402(10) 0.0345(4) Uani 1 1 d . . .
H27A H 0.2319 0.7689 0.1887 0.041 Uiso 1 1 calc R . .
C28 C 0.32132(8) 0.72293(16) 0.22703(10) 0.0374(4) Uani 1 1 d . . .
H28A H 0.3290 0.7075 0.1796 0.056 Uiso 1 1 calc R . .
H28B H 0.3430 0.6714 0.2618 0.056 Uiso 1 1 calc R . .
H28C H 0.3355 0.7948 0.2416 0.056 Uiso 1 1 calc R . .
C29 C 0.24192(9) 0.74372(18) 0.29822(11) 0.0478(5) Uani 1 1 d . . .
H29A H 0.1985 0.7374 0.2974 0.072 Uiso 1 1 calc R . .
H29B H 0.2552 0.8169 0.3104 0.072 Uiso 1 1 calc R . .
H29C H 0.2648 0.6950 0.3342 0.072 Uiso 1 1 calc R . .
C30 C 0.40841(8) 1.01389(15) 0.18309(10) 0.0386(4) Uani 1 1 d . A .
H30A H 0.3931 1.0788 0.1570 0.058 Uiso 1 1 calc R . .
H30B H 0.4523 1.0201 0.2015 0.058 Uiso 1 1 calc R . .
H30C H 0.3884 1.0039 0.2232 0.058 Uiso 1 1 calc R . .
C31 C 0.39521(7) 0.91969(13) 0.13315(9) 0.0288(4) Uani 1 1 d . . .
C32 C 0.43775(8) 0.83939(14) 0.14444(10) 0.0304(4) Uani 1 1 d . A .
H32A H 0.4727(9) 0.8517(14) 0.1806(10) 0.036 Uiso 1 1 d . . .
C33 C 0.43854(7) 0.74682(13) 0.10355(9) 0.0276(4) Uani 1 1 d . . .
C34 C 0.49762(8) 0.68756(15) 0.11536(11) 0.0367(4) Uani 1 1 d . A .
H34A H 0.4977 0.6412 0.0742 0.055 Uiso 1 1 calc R . .
H34B H 0.5025 0.6444 0.1589 0.055 Uiso 1 1 calc R . .
H34C H 0.5312 0.7384 0.1207 0.055 Uiso 1 1 calc R . .
C36 C 0.39362(7) 0.51962(13) 0.04005(9) 0.0264(4) Uani 1 1 d . A .
C37 C 0.38886(7) 0.43498(14) -0.00803(9) 0.0305(4) Uani 1 1 d . . .
H37A H 0.3900 0.3644 0.0098 0.037 Uiso 1 1 calc R . .
C38 C 0.38261(8) 0.45072(15) -0.08029(10) 0.0336(4) Uani 1 1 d . A .
H38A H 0.3790 0.3916 -0.1118 0.040 Uiso 1 1 calc R . .
C35 C 0.39186(7) 0.62287(13) 0.01188(9) 0.0259(4) Uani 1 1 d D . .
C39 C 0.38160(8) 0.55326(14) -0.10705(9) 0.0327(4) Uani 1 1 d D . .
H39A H 0.3780 0.5637 -0.1570 0.039 Uiso 1 1 calc R A .
C40 C 0.38578(7) 0.64092(14) -0.06215(9) 0.0297(4) Uani 1 1 d D A .
C41 C 0.38151(11) 0.75499(18) -0.08852(13) 0.0283(6) Uani 0.901(4) 1 d PDU A 1
H41A H 0.4144 0.7963 -0.0564 0.034 Uiso 0.901(4) 1 calc PR A 1
C42 C 0.31979(14) 0.7990(3) -0.07815(13) 0.0266(7) Uani 0.901(4) 1 d PDU A 1
H42A H 0.2866 0.7570 -0.1080 0.032 Uiso 0.901(4) 1 calc PR A 1
H42B H 0.3153 0.8734 -0.0953 0.032 Uiso 0.901(4) 1 calc PR A 1
C43 C 0.39017(9) 0.76729(16) -0.16527(10) 0.0347(6) Uani 0.901(4) 1 d PDU A 1
H43A H 0.4286 0.7344 -0.1692 0.052 Uiso 0.901(4) 1 calc PR A 1
H43B H 0.3908 0.8430 -0.1772 0.052 Uiso 0.901(4) 1 calc PR A 1
H43C H 0.3566 0.7324 -0.1985 0.052 Uiso 0.901(4) 1 calc PR A 1
C41A C 0.3641(8) 0.7409(13) -0.1050(12) 0.029(3) Uani 0.099(4) 1 d PDU A 2
H41B H 0.3500 0.7200 -0.1564 0.035 Uiso 0.099(4) 1 calc PR A 2
C42A C 0.3105(14) 0.791(4) -0.0804(10) 0.030(4) Uani 0.099(4) 1 d PDU A 2
H42C H 0.2734 0.7524 -0.1046 0.035 Uiso 0.099(4) 1 calc PR A 2
H42D H 0.3064 0.8649 -0.0982 0.035 Uiso 0.099(4) 1 calc PR A 2
C43A C 0.4217(7) 0.8049(13) -0.0981(9) 0.030(4) Uani 0.099(4) 1 d PDU A 2
H43D H 0.4517 0.7629 -0.1160 0.044 Uiso 0.099(4) 1 calc PR A 2
H43E H 0.4377 0.8228 -0.0477 0.044 Uiso 0.099(4) 1 calc PR A 2
H43F H 0.4129 0.8703 -0.1262 0.044 Uiso 0.099(4) 1 calc PR A 2
C44 C 0.39954(7) 0.49405(14) 0.11901(9) 0.0300(4) Uani 1 1 d . . .
H44A H 0.4042 0.5623 0.1464 0.036 Uiso 1 1 calc R A .
C45 C 0.34345(8) 0.43629(15) 0.13234(10) 0.0366(4) Uani 1 1 d . A .
H45A H 0.3075 0.4807 0.1157 0.055 Uiso 1 1 calc R . .
H45B H 0.3485 0.4223 0.1837 0.055 Uiso 1 1 calc R . .
H45C H 0.3384 0.3688 0.1061 0.055 Uiso 1 1 calc R . .
C46 C 0.45549(8) 0.42469(16) 0.14804(11) 0.0410(5) Uani 1 1 d . A .
H46A H 0.4916 0.4593 0.1382 0.061 Uiso 1 1 calc R . .
H46B H 0.4501 0.3551 0.1246 0.061 Uiso 1 1 calc R . .
H46C H 0.4604 0.4155 0.1999 0.061 Uiso 1 1 calc R . .
C47 C 0.31493(7) 1.01963(13) 0.06117(9) 0.0281(4) Uani 1 1 d . . .
C48 C 0.26732(8) 1.05780(14) 0.09104(9) 0.0314(4) Uani 1 1 d . A .
C49 C 0.24250(8) 1.15702(15) 0.06864(10) 0.0381(5) Uani 1 1 d . . .
H49A H 0.2105 1.1839 0.0884 0.046 Uiso 1 1 calc R A .
C50 C 0.26316(8) 1.21688(15) 0.01870(11) 0.0405(5) Uani 1 1 d . A .
H50A H 0.2453 1.2839 0.0041 0.049 Uiso 1 1 calc R . .
C51 C 0.30984(8) 1.17897(14) -0.01000(10) 0.0362(4) Uani 1 1 d . . .
H51A H 0.3240 1.2206 -0.0444 0.043 Uiso 1 1 calc R A .
C52 C 0.33674(7) 1.08097(13) 0.01027(9) 0.0299(4) Uani 1 1 d . A .
C53 C 0.39159(8) 1.04861(14) -0.01929(9) 0.0334(4) Uani 1 1 d . . .
H53A H 0.3985 0.9708 -0.0104 0.040 Uiso 1 1 calc R A .
C54 C 0.44856(8) 1.10780(15) 0.01995(11) 0.0415(5) Uani 1 1 d . A .
H54A H 0.4576 1.0881 0.0708 0.062 Uiso 1 1 calc R . .
H54B H 0.4416 1.1846 0.0153 0.062 Uiso 1 1 calc R . .
H54C H 0.4829 1.0885 -0.0011 0.062 Uiso 1 1 calc R . .
C55 C 0.38259(9) 1.06813(16) -0.10004(10) 0.0430(5) Uani 1 1 d . A .
H55A H 0.3446 1.0349 -0.1251 0.065 Uiso 1 1 calc R . .
H55B H 0.4166 1.0372 -0.1172 0.065 Uiso 1 1 calc R . .
H55C H 0.3808 1.1448 -0.1094 0.065 Uiso 1 1 calc R . .
C56 C 0.24422(8) 0.99929(15) 0.14932(10) 0.0360(4) Uani 1 1 d . . .
H56A H 0.2656 0.9293 0.1577 0.043 Uiso 1 1 calc R A .
C57 C 0.17600(8) 0.97816(16) 0.12862(11) 0.0409(5) Uani 1 1 d . A .
H57A H 0.1664 0.9379 0.0837 0.061 Uiso 1 1 calc R . .
H57B H 0.1541 1.0460 0.1223 0.061 Uiso 1 1 calc R . .
H57C H 0.1637 0.9371 0.1666 0.061 Uiso 1 1 calc R . .
C58 C 0.25809(9) 1.06188(19) 0.21999(11) 0.0516(6) Uani 1 1 d . A .
H58A H 0.3015 1.0779 0.2333 0.077 Uiso 1 1 calc R . .
H58B H 0.2466 1.0193 0.2578 0.077 Uiso 1 1 calc R . .
H58C H 0.2350 1.1284 0.2139 0.077 Uiso 1 1 calc R . .

loop_
_atom_site_aniso_label
_atom_site_aniso_U_11
_atom_site_aniso_U_22
_atom_site_aniso_U_33
_atom_site_aniso_U_23
_atom_site_aniso_U_13
_atom_site_aniso_U_12
Al1 0.0211(3) 0.0243(3) 0.0243(3) -0.0017(2) 0.00578(19) 0.00126(19)
O1 0.0243(6) 0.0255(7) 0.0289(6) 0.0011(5) 0.0057(5) 0.0027(5)
N1 0.0242(7) 0.0270(8) 0.0277(8) 0.0007(6) 0.0064(6) 0.0026(6)
C1 0.0374(11) 0.0450(12) 0.0357(10) 0.0067(9) 0.0168(8) 0.0102(9)
N2 0.0234(7) 0.0265(8) 0.0240(7) -0.0027(6) 0.0053(6) -0.0008(6)
Al2 0.0212(3) 0.0229(3) 0.0246(3) -0.0011(2) 0.0041(2) 0.00061(19)
O2 0.0240(6) 0.0241(7) 0.0300(6) -0.0018(5) 0.0035(5) 0.0024(5)
C2 0.0266(9) 0.0283(10) 0.0323(9) -0.0019(8) 0.0111(7) 0.0002(7)
N3 0.0244(7) 0.0241(8) 0.0286(8) -0.0014(6) 0.0043(6) 0.0014(6)
C3 0.0245(9) 0.0306(10) 0.0331(10) 0.0001(8) 0.0125(8) 0.0041(7)
N4 0.0247(7) 0.0234(8) 0.0282(7) -0.0009(6) 0.0069(6) -0.0003(6)
C4 0.0225(9) 0.0238(9) 0.0314(9) -0.0030(7) 0.0066(7) -0.0013(7)
C5 0.0246(9) 0.0417(11) 0.0369(10) 0.0034(8) 0.0080(8) 0.0037(8)
C6 0.0186(8) 0.0380(11) 0.0245(9) -0.0010(8) 0.0031(7) 0.0025(7)
C7 0.0201(9) 0.0404(11) 0.0296(9) 0.0011(8) 0.0061(7) 0.0047(7)
C8 0.0336(10) 0.0500(13) 0.0313(10) 0.0088(9) 0.0082(8) 0.0096(9)
C9 0.0428(11) 0.0612(14) 0.0246(10) -0.0024(10) 0.0054(8) 0.0095(10)
C10 0.0378(11) 0.0480(13) 0.0283(10) -0.0068(9) 0.0041(8) 0.0056(9)
C11 0.0229(9) 0.0405(11) 0.0287(10) -0.0052(8) 0.0034(7) 0.0013(7)
C12 0.0323(10) 0.0341(11) 0.0303(10) -0.0084(8) 0.0081(8) -0.0029(8)
C13 0.0263(9) 0.0290(10) 0.0320(9) -0.0011(8) 0.0087(7) 0.0002(7)
C14 0.0435(11) 0.0417(12) 0.0394(11) -0.0091(9) 0.0105(9) -0.0083(9)
C15 0.0322(10) 0.0366(11) 0.0313(10) 0.0046(8) 0.0099(8) 0.0020(8)
C16 0.0410(11) 0.0483(13) 0.0432(11) 0.0083(10) 0.0097(9) -0.0066(9)
C17 0.0451(11) 0.0387(12) 0.0504(12) 0.0059(9) 0.0170(10) 0.0076(9)
C18 0.0249(9) 0.0299(10) 0.0261(9) 0.0028(7) 0.0100(7) 0.0049(7)
C19 0.0276(9) 0.0344(10) 0.0274(9) -0.0006(8) 0.0098(7) 0.0032(8)
C20 0.0289(10) 0.0411(12) 0.0279(9) 0.0022(8) 0.0055(7) 0.0040(8)
C21 0.0325(10) 0.0365(11) 0.0335(10) 0.0094(8) 0.0083(8) 0.0067(8)
C22 0.0316(10) 0.0295(10) 0.0352(10) 0.0026(8) 0.0113(8) 0.0020(8)
C23 0.0256(9) 0.0310(10) 0.0295(9) 0.0030(8) 0.0108(7) 0.0028(7)
C24 0.0271(9) 0.0306(10) 0.0336(10) 0.0044(8) 0.0052(8) -0.0008(7)
C25 0.0369(10) 0.0351(11) 0.0436(11) -0.0012(9) 0.0035(9) -0.0050(8)
C26 0.0285(10) 0.0518(13) 0.0409(11) 0.0133(9) 0.0057(8) -0.0010(9)
C27 0.0355(10) 0.0346(11) 0.0319(10) -0.0017(8) 0.0040(8) 0.0010(8)
C28 0.0370(10) 0.0431(12) 0.0303(10) -0.0006(8) 0.0035(8) -0.0046(9)
C29 0.0435(12) 0.0532(13) 0.0475(12) -0.0174(10) 0.0121(9) -0.0027(10)
C30 0.0351(10) 0.0346(11) 0.0410(11) -0.0097(9) -0.0026(8) 0.0010(8)
C31 0.0267(9) 0.0291(10) 0.0293(9) -0.0019(8) 0.0034(7) -0.0030(7)
C32 0.0234(9) 0.0318(10) 0.0320(10) -0.0021(8) -0.0026(8) -0.0027(8)
C33 0.0219(9) 0.0264(10) 0.0332(9) 0.0037(8) 0.0036(7) -0.0020(7)
C34 0.0247(9) 0.0330(11) 0.0502(12) -0.0005(9) 0.0031(8) 0.0001(8)
C36 0.0191(8) 0.0269(10) 0.0328(9) 0.0005(7) 0.0047(7) 0.0030(7)
C37 0.0266(9) 0.0259(10) 0.0379(10) -0.0017(8) 0.0049(8) 0.0037(7)
C38 0.0300(10) 0.0337(11) 0.0371(11) -0.0094(8) 0.0075(8) 0.0036(8)
C35 0.0198(8) 0.0275(10) 0.0310(9) -0.0018(7) 0.0066(7) 0.0027(7)
C39 0.0304(10) 0.0400(11) 0.0287(9) -0.0018(8) 0.0085(8) 0.0064(8)
C40 0.0255(9) 0.0328(10) 0.0329(10) 0.0008(8) 0.0111(7) 0.0057(7)
C41 0.0248(13) 0.0312(12) 0.0295(13) 0.0012(9) 0.0076(10) 0.0006(9)
C42 0.0246(14) 0.0250(13) 0.0295(11) 0.0012(10) 0.0048(9) -0.0012(12)
C43 0.0351(11) 0.0375(12) 0.0339(11) 0.0053(9) 0.0128(9) 0.0054(9)
C41A 0.025(5) 0.028(5) 0.034(5) 0.003(5) 0.008(5) 0.003(5)
C42A 0.023(6) 0.027(7) 0.038(7) 0.000(7) 0.006(6) 0.003(6)
C43A 0.026(6) 0.033(8) 0.031(8) -0.004(7) 0.010(6) 0.003(6)
C44 0.0302(9) 0.0272(10) 0.0312(9) 0.0008(8) 0.0041(7) 0.0031(7)
C45 0.0382(11) 0.0337(11) 0.0392(11) 0.0054(8) 0.0111(8) 0.0034(8)
C46 0.0369(11) 0.0398(12) 0.0423(11) 0.0071(9) 0.0003(9) 0.0055(9)
C47 0.0266(9) 0.0220(9) 0.0325(9) -0.0059(7) -0.0004(7) -0.0008(7)
C48 0.0278(9) 0.0277(10) 0.0364(10) -0.0097(8) 0.0022(8) -0.0016(7)
C49 0.0317(10) 0.0293(11) 0.0513(12) -0.0113(9) 0.0046(9) 0.0040(8)
C50 0.0359(11) 0.0235(10) 0.0575(13) -0.0009(9) 0.0001(9) 0.0032(8)
C51 0.0339(10) 0.0262(10) 0.0449(11) 0.0014(8) 0.0006(8) -0.0033(8)
C52 0.0272(9) 0.0248(10) 0.0347(10) -0.0023(8) 0.0001(7) -0.0028(7)
C53 0.0361(10) 0.0259(10) 0.0382(10) 0.0011(8) 0.0084(8) -0.0003(8)
C54 0.0311(10) 0.0367(11) 0.0561(13) 0.0003(9) 0.0081(9) 0.0000(8)
C55 0.0484(12) 0.0376(12) 0.0444(12) 0.0055(9) 0.0132(9) -0.0064(9)
C56 0.0336(10) 0.0355(11) 0.0400(11) -0.0078(8) 0.0103(8) 0.0015(8)
C57 0.0362(11) 0.0426(12) 0.0466(11) -0.0152(9) 0.0149(9) -0.0035(9)
C58 0.0441(12) 0.0681(15) 0.0429(12) -0.0153(11) 0.0102(10) -0.0072(11)

loop_
_atom_type_symbol
_atom_type_description
_atom_type_scat_dispersion_real
_atom_type_scat_dispersion_imag
_atom_type_scat_source
C C 0.0181 0.0091 'International Tables Vol C Tables 4.2.6.8 and 6.1.1.4'
H H 0.0000 0.0000 'International Tables Vol C Tables 4.2.6.8 and 6.1.1.4'
N N 0.0311 0.0180 'International Tables Vol C Tables 4.2.6.8 and 6.1.1.4'
O O 0.0492 0.0322 'International Tables Vol C Tables 4.2.6.8 and 6.1.1.4'
Al Al 0.2130 0.2455 'International Tables Vol C Tables 4.2.6.8 and 6.1.1.4'

loop_
_geom_angle_atom_site_label_1
_geom_angle_atom_site_label_2
_geom_angle_atom_site_label_3
_geom_angle
O2 Al1 O1 73.84(6)
O2 Al1 N1 118.70(6)
O1 Al1 N1 96.45(6)
O2 Al1 C13 125.53(6)
O1 Al1 C13 96.54(6)
N1 Al1 C13 115.60(7)
O2 Al1 N2 89.81(6)
O1 Al1 N2 163.62(6)
N1 Al1 N2 92.08(6)
C13 Al1 N2 92.29(6)
O2 Al1 Al2 38.89(4)
O1 Al1 Al2 37.67(4)
N1 Al1 Al2 121.78(5)
C13 Al1 Al2 105.58(5)
N2 Al1 Al2 126.38(4)
H1 O1 Al2 121.1(16)
H1 O1 Al1 123.3(17)
Al2 O1 Al1 103.25(6)
C2 N1 C18 115.95(13)
C2 N1 Al1 124.98(11)
C18 N1 Al1 118.69(10)
C4 N2 C6 119.84(13)
C4 N2 Al1 126.57(11)
C6 N2 Al1 113.08(10)
O1 Al2 O2 73.92(6)
O1 Al2 N3 125.47(6)
O2 Al2 N3 95.18(6)
O1 Al2 C42A 113.1(14)
O2 Al2 C42A 93.6(7)
N3 Al2 C42A 121.0(14)
O1 Al2 C42 118.70(14)
O2 Al2 C42 98.42(9)
N3 Al2 C42 115.71(14)
C42A Al2 C42 6.6(13)
O1 Al2 N4 89.93(6)
O2 Al2 N4 163.39(6)
N3 Al2 N4 91.06(6)
C42A Al2 N4 96.3(7)
C42 Al2 N4 92.66(9)
O1 Al2 Al1 39.08(4)
O2 Al2 Al1 37.57(4)
N3 Al2 Al1 124.08(4)
C42A Al2 Al1 95.8(12)
C42 Al2 Al1 102.40(11)
N4 Al2 Al1 127.71(4)
H2 O2 Al1 121.7(16)
H2 O2 Al2 128.9(16)
Al1 O2 Al2 103.54(6)
N1 C2 C3 123.94(15)
N1 C2 C1 120.18(15)
C3 C2 C1 115.88(15)
C31 N3 C47 115.66(13)
C31 N3 Al2 126.07(11)
C47 N3 Al2 117.54(10)
C2 C3 C4 128.08(16)
C33 N4 C35 121.18(13)
C33 N4 Al2 127.81(11)
C35 N4 Al2 110.57(10)
N2 C4 C3 121.70(15)
N2 C4 C5 122.03(15)
C3 C4 C5 116.24(14)
C7 C6 C11 121.64(15)
C7 C6 N2 122.57(15)
C11 C6 N2 115.72(15)
C8 C7 C6 117.78(16)
C8 C7 C15 118.18(16)
C6 C7 C15 123.91(15)
C9 C8 C7 120.82(18)
C8 C9 C10 120.60(17)
C9 C10 C11 121.10(18)
C10 C11 C6 117.92(17)
C10 C11 C12 122.31(16)
C6 C11 C12 119.66(14)
C11 C12 C14 113.94(15)
C11 C12 C13 107.42(14)
C14 C12 C13 113.13(15)
C12 C13 Al1 114.34(11)
C7 C15 C17 113.22(15)
C7 C15 C16 109.69(15)
C17 C15 C16 108.67(15)
C19 C18 C23 120.42(15)
C19 C18 N1 121.35(15)
C23 C18 N1 118.21(14)
C20 C19 C18 118.24(16)
C20 C19 C27 118.26(15)
C18 C19 C27 123.44(15)
C21 C20 C19 122.02(17)
C20 C21 C22 119.29(17)
C21 C22 C23 121.53(17)
C22 C23 C18 118.47(16)
C22 C23 C24 118.74(15)
C18 C23 C24 122.58(15)
C23 C24 C25 113.44(14)
C23 C24 C26 110.97(14)
C25 C24 C26 108.94(15)
C19 C27 C28 112.23(15)
C19 C27 C29 111.08(15)
C28 C27 C29 108.65(15)
N3 C31 C32 123.88(16)
N3 C31 C30 119.89(15)
C32 C31 C30 116.22(15)
C31 C32 C33 127.86(16)
N4 C33 C32 121.29(15)
N4 C33 C34 122.13(15)
C32 C33 C34 116.54(15)
C37 C36 C35 117.48(15)
C37 C36 C44 118.05(15)
C35 C36 C44 124.46(15)
C38 C37 C36 121.98(16)
C37 C38 C39 119.71(16)
C36 C35 C40 121.51(15)
C36 C35 N4 122.12(14)
C40 C35 N4 116.12(14)
C38 C39 C40 121.17(16)
C39 C40 C35 118.13(16)
C39 C40 C41 123.72(16)
C35 C40 C41 118.10(16)
C39 C40 C41A 110.7(9)
C35 C40 C41A 128.5(9)
C41 C40 C41A 18.2(8)
C40 C41 C43 113.71(18)
C40 C41 C42 106.8(2)
C43 C41 C42 113.19(18)
C41 C42 Al2 113.28(18)
C43A C41A C40 102.9(12)
C43A C41A C42A 119(2)
C40 C41A C42A 111.0(18)
C41A C42A Al2 119.0(16)
C36 C44 C45 111.73(14)
C36 C44 C46 111.41(14)
C45 C44 C46 108.44(15)
C48 C47 C52 120.41(16)
C48 C47 N3 121.72(15)
C52 C47 N3 117.86(14)
C49 C48 C47 118.11(17)
C49 C48 C56 118.57(16)
C47 C48 C56 123.22(16)
C50 C49 C48 121.84(17)
C49 C50 C51 119.58(17)
C50 C51 C52 121.47(18)
C51 C52 C47 118.59(16)
C51 C52 C53 118.29(16)
C47 C52 C53 122.96(15)
C52 C53 C55 113.06(15)
C52 C53 C54 110.61(15)
C55 C53 C54 109.08(15)
C48 C56 C57 112.53(16)
C48 C56 C58 111.13(16)
C57 C56 C58 108.45(15)

loop_
_geom_bond_atom_site_label_1
_geom_bond_atom_site_label_2
_geom_bond_distance
Al1 O2 1.8499(13)
Al1 O1 1.9103(13)
Al1 N1 1.9449(14)
Al1 C13 1.9863(17)
Al1 N2 2.0069(14)
Al1 Al2 2.9497(8)
O1 H1 0.802(19)
O1 Al2 1.8520(13)
N1 C2 1.354(2)
N1 C18 1.457(2)
C1 C2 1.511(2)
N2 C4 1.321(2)
N2 C6 1.449(2)
Al2 O2 1.9049(12)
Al2 N3 1.9460(14)
Al2 C42A 1.977(17)
Al2 C42 1.989(2)
Al2 N4 2.0145(14)
O2 H2 0.802(19)
C2 C3 1.384(2)
N3 C31 1.359(2)
N3 C47 1.455(2)
C3 C4 1.403(2)
N4 C33 1.318(2)
N4 C35 1.448(2)
C4 C5 1.508(2)
C6 C7 1.402(2)
C6 C11 1.413(2)
C7 C8 1.401(2)
C7 C15 1.516(3)
C8 C9 1.378(3)
C9 C10 1.381(3)
C10 C11 1.385(3)
C11 C12 1.520(3)
C12 C14 1.526(2)
C12 C13 1.549(2)
C15 C17 1.533(3)
C15 C16 1.535(3)
C18 C19 1.407(2)
C18 C23 1.411(2)
C19 C20 1.393(2)
C19 C27 1.518(3)
C20 C21 1.374(3)
C21 C22 1.380(3)
C22 C23 1.393(2)
C23 C24 1.524(2)
C24 C25 1.529(3)
C24 C26 1.537(2)
C27 C28 1.531(3)
C27 C29 1.539(3)
C30 C31 1.511(2)
C31 C32 1.379(2)
C32 C33 1.405(2)
C33 C34 1.503(2)
C36 C37 1.396(2)
C36 C35 1.404(2)
C36 C44 1.521(2)
C37 C38 1.373(3)
C38 C39 1.386(3)
C35 C40 1.411(2)
C39 C40 1.388(2)
C40 C41 1.517(3)
C40 C41A 1.523(13)
C41 C43 1.531(3)
C41 C42 1.554(3)
C41A C43A 1.512(15)
C41A C42A 1.528(16)
C44 C45 1.531(2)
C44 C46 1.537(2)
C47 C48 1.409(2)
C47 C52 1.413(2)
C48 C49 1.397(3)
C48 C56 1.521(3)
C49 C50 1.376(3)
C50 C51 1.377(3)
C51 C52 1.392(2)
C52 C53 1.527(2)
C53 C55 1.533(3)
C53 C54 1.534(3)
C56 C57 1.529(3)
C56 C58 1.536(3)
